data_7215289
loop_
_publ_author_name
'Singh, Udai P.'
'Narang, Shikha'
'Pachfule, Pradip'
'Banerjee, Rahul'

_publ_section_title
;
 Variation of CO2 adsorption in isostructural Cd(ii)/Co(ii) based MOFs by
 anion modulation
;
_journal_issue 23
_journal_name_full CrystEngComm
_journal_page_first 5012
_journal_paper_doi 10.1039/c4ce00058g
_journal_volume 16
_journal_year 2014
_chemical_formula_moiety 'C46 H38 Cd I2 N6 O4'
_chemical_formula_sum 'C46 H38 Cd I2 N6 O4'
_chemical_formula_weight 1105.03
_chemical_name_systematic
; 
 ? 
;
_space_group_IT_number 15
_symmetry_cell_setting monoclinic
_symmetry_space_group_name_Hall '-C 2yc'
_symmetry_space_group_name_H-M 'C 1 2/c 1'
_atom_sites_solution_hydrogens geom
_atom_sites_solution_primary direct
_atom_sites_solution_secondary difmap
_audit_creation_method SHELXL-97
_cell_angle_alpha 90.00
_cell_angle_beta 114.3450(10)
_cell_angle_gamma 90.00
_cell_formula_units_Z 4
_cell_length_a 25.6110(7)
_cell_length_b 11.5667(3)
_cell_length_c 18.5397(6)
_cell_measurement_reflns_used 189
_cell_measurement_temperature 100
_cell_measurement_theta_max 26.40
_cell_measurement_theta_min 1.75
_cell_volume 5003.7(3)
_computing_cell_refinement 'Bruker kappa Apex'
_computing_data_collection 'Bruker kappa Apex'
_computing_data_reduction 'Bruker SAINT'
_computing_molecular_graphics 'Bruker XSHELL'
_computing_publication_material 'Bruker XSHELL'
_computing_structure_refinement 'SHELXL-97 (Sheldrick, 2008)'
_computing_structure_solution 'SHELXS-97 (Sheldrick, 2008)'
_diffrn_ambient_temperature 100
_diffrn_measured_fraction_theta_full 0.998
_diffrn_measured_fraction_theta_max 0.998
_diffrn_measurement_device_type 'CCD area detector'
_diffrn_measurement_method 'phi and omega scans'
_diffrn_radiation_monochromator graphite
_diffrn_radiation_source 'fine-focus sealed tube'
_diffrn_radiation_type MoK\a
_diffrn_radiation_wavelength 0.71073
_diffrn_reflns_av_R_equivalents 0.0328
_diffrn_reflns_av_sigmaI/netI 0.0238
_diffrn_reflns_limit_h_max 31
_diffrn_reflns_limit_h_min -31
_diffrn_reflns_limit_k_max 14
_diffrn_reflns_limit_k_min -14
_diffrn_reflns_limit_l_max 23
_diffrn_reflns_limit_l_min -23
_diffrn_reflns_number 31991
_diffrn_reflns_theta_full 26.40
_diffrn_reflns_theta_max 26.40
_diffrn_reflns_theta_min 1.75
_exptl_absorpt_coefficient_mu 1.714
_exptl_absorpt_correction_T_max 0.918
_exptl_absorpt_correction_T_min 0.712
_exptl_absorpt_correction_type multi-scan
_exptl_absorpt_process_details '(SADABS; Bruker, 2000)'
_exptl_crystal_colour white
_exptl_crystal_density_diffrn 1.467
_exptl_crystal_density_method 'not measured'
_exptl_crystal_description Block
_exptl_crystal_F_000 2168.0
_exptl_crystal_size_max 0.23
_exptl_crystal_size_mid 0.17
_exptl_crystal_size_min 0.05
_refine_diff_density_max 1.024
_refine_diff_density_min -1.284
_refine_diff_density_rms 0.082
_refine_ls_extinction_method none
_refine_ls_goodness_of_fit_ref 0.809
_refine_ls_hydrogen_treatment constr
_refine_ls_matrix_type full
_refine_ls_number_parameters 270
_refine_ls_number_reflns 5122
_refine_ls_number_restraints 0
_refine_ls_restrained_S_all 0.809
_refine_ls_R_factor_all 0.0406
_refine_ls_R_factor_gt 0.0311
_refine_ls_shift/su_max 0.001
_refine_ls_shift/su_mean 0.000
_refine_ls_structure_factor_coef Fsqd
_refine_ls_weighting_details 'calc w=1/[\s^2^(Fo^2^)+(0.0953P)^2^+20.2693P] where P=(Fo^2^+2Fc^2^)/3'
_refine_ls_weighting_scheme calc
_refine_ls_wR_factor_gt 0.1106
_refine_ls_wR_factor_ref 0.1178
_reflns_number_gt 4215
_reflns_number_total 5122
_reflns_threshold_expression >2sigma(I)
_cod_data_source_file c4ce00058g2.cif
_cod_data_source_block ups1722shi_1_0m
_cod_depositor_comments
;
The following automatic conversions were performed:

'_symmetry_cell_setting' value 'Monoclinic' changed to 'monoclinic'
according to
/usr/data/users/saulius/crontab/automatic-downloads/rss-feeds/RSC/lib/dictionaries/cif_core.dic
dictionary named 'cif_core.dic' version 2.4.2 from 2011-04-26.

Automatic conversion script
Id: cif_fix_values 2281 2013-09-26 08:29:07Z andrius 

 Adding full bibliography for 7215287--7215291.cif.
;
_cod_original_sg_symbol_H-M 'C 2/c'
_cod_database_code 7215289

loop_
_symmetry_equiv_pos_as_xyz
'x, y, z'
'-x, y, -z+1/2'
'x+1/2, y+1/2, z'
'-x+1/2, y+1/2, -z+1/2'
'-x, -y, -z'
'x, -y, z-1/2'
'-x+1/2, -y+1/2, -z'
'x+1/2, -y+1/2, z-1/2'

loop_
_atom_site_label
_atom_site_type_symbol
_atom_site_fract_x
_atom_site_fract_y
_atom_site_fract_z
_atom_site_U_iso_or_equiv
_atom_site_adp_type
_atom_site_occupancy
_atom_site_symmetry_multiplicity
_atom_site_calc_flag
_atom_site_refinement_flags
I1 I 1.043423(11) 0.69206(3) 0.442305(16) 0.04845(12) Uani 1 1 d .
Cd1 Cd 1.0000 0.5000 0.5000 0.03227(12) Uani 1 2 d S
N1 N 0.94128(13) 0.4392(3) 0.35629(18) 0.0363(7) Uani 1 1 d .
C8 C 0.75375(16) 0.5221(3) -0.0054(2) 0.0324(8) Uani 1 1 d .
C11 C 0.74765(16) 0.6137(3) -0.0642(2) 0.0346(8) Uani 1 1 d .
C6 C 0.80388(14) 0.4335(3) 0.1225(2) 0.0302(7) Uani 1 1 d .
C7 C 0.80054(15) 0.5179(3) 0.0677(2) 0.0334(8) Uani 1 1 d .
H7 H 0.8298 0.5720 0.0798 0.040 Uiso 1 1 calc R
C10 C 0.71764(15) 0.3570(3) 0.0395(2) 0.0332(8) Uani 1 1 d .
C9 C 0.71179(15) 0.4363(3) -0.0193(2) 0.0351(8) Uani 1 1 d .
H9 H 0.6802 0.4328 -0.0679 0.042 Uiso 1 1 calc R
C12 C 0.79446(19) 0.6791(4) -0.0587(3) 0.0462(10) Uani 1 1 d .
H12 H 0.8302 0.6639 -0.0182 0.055 Uiso 1 1 calc R
C3 C 0.85315(15) 0.4304(3) 0.2022(2) 0.0323(7) Uani 1 1 d .
C16 C 0.69474(18) 0.6381(3) -0.1256(2) 0.0401(9) Uani 1 1 d .
H16 H 0.6627 0.5954 -0.1306 0.048 Uiso 1 1 calc R
C1 C 0.89258(18) 0.3801(4) 0.3397(2) 0.0484(10) Uani 1 1 d .
H1 H 0.8883 0.3413 0.3808 0.058 Uiso 1 1 calc R
C2 C 0.84862(18) 0.3735(4) 0.2652(2) 0.0446(10) Uani 1 1 d .
H2 H 0.8159 0.3309 0.2571 0.053 Uiso 1 1 calc R
C5 C 0.94582(17) 0.4901(4) 0.2947(2) 0.0411(9) Uani 1 1 d .
H5 H 0.9795 0.5300 0.3038 0.049 Uiso 1 1 calc R
C13 C 0.78905(19) 0.7666(4) -0.1123(3) 0.0466(10) Uani 1 1 d .
H13 H 0.8210 0.8098 -0.1072 0.056 Uiso 1 1 calc R
C4 C 0.90406(16) 0.4876(4) 0.2186(2) 0.0399(9) Uani 1 1 d .
H4 H 0.9101 0.5246 0.1782 0.048 Uiso 1 1 calc R
C15 C 0.6895(2) 0.7252(4) -0.1793(2) 0.0463(10) Uani 1 1 d .
C14 C 0.7368(2) 0.7900(3) -0.1730(3) 0.0427(10) Uani 1 1 d .
N2 N 0.76270(13) 0.3545(3) 0.10989(17) 0.0330(6) Uani 1 1 d .
O2 O 0.72694(17) 0.8742(3) -0.22898(19) 0.0613(9) Uani 1 1 d .
O1 O 0.63891(16) 0.7550(3) -0.2403(2) 0.0721(11) Uani 1 1 d .
C18 C 0.67082(15) 0.2708(3) 0.0285(2) 0.0338(8) Uani 1 1 d .
C19 C 0.62986(18) 0.2388(4) -0.0446(2) 0.0434(9) Uani 1 1 d .
H19 H 0.6313 0.2678 -0.0906 0.052 Uiso 1 1 calc R
C17 C 0.6663(2) 0.2242(5) 0.0940(3) 0.0621(14) Uani 1 1 d .
H17 H 0.6930 0.2425 0.1446 0.075 Uiso 1 1 calc R
C22 C 0.7741(3) 0.9398(5) -0.2276(4) 0.0786(18) Uani 1 1 d .
H22A H 0.7925 0.9775 -0.1772 0.118 Uiso 1 1 calc R
H22B H 0.7607 0.9970 -0.2688 0.118 Uiso 1 1 calc R
H22C H 0.8009 0.8896 -0.2359 0.118 Uiso 1 1 calc R
N3 N 0.91819(13) 0.6181(3) 0.48642(19) 0.0372(7) Uani 1 1 d .
C20 C 0.91315(18) 0.6639(4) 0.5492(3) 0.0457(10) Uani 1 1 d .
H20 H 0.9404 0.6440 0.5992 0.055 Uiso 1 1 calc R
C21 C 0.8788(2) 0.6497(5) 0.4164(3) 0.0633(15) Uani 1 1 d .
H21 H 0.8815 0.6201 0.3714 0.076 Uiso 1 1 calc R
C23 C 0.5888(3) 0.6941(6) -0.2467(4) 0.106(3) Uani 1 1 d .
H23A H 0.5922 0.6143 -0.2582 0.159 Uiso 1 1 calc R
H23B H 0.5558 0.7271 -0.2886 0.159 Uiso 1 1 calc R
H23C H 0.5846 0.7000 -0.1977 0.159 Uiso 1 1 calc R

loop_
_atom_site_aniso_label
_atom_site_aniso_U_11
_atom_site_aniso_U_22
_atom_site_aniso_U_33
_atom_site_aniso_U_23
_atom_site_aniso_U_13
_atom_site_aniso_U_12
I1 0.03691(18) 0.0539(2) 0.04030(18) 0.01273(11) 0.00159(13) -0.00555(11)
Cd1 0.02314(19) 0.0387(2) 0.0304(2) 0.00584(14) 0.00643(15) 0.00562(14)
N1 0.0275(15) 0.0457(18) 0.0281(15) 0.0034(13) 0.0037(13) 0.0008(13)
C8 0.0284(18) 0.037(2) 0.0289(18) 0.0005(14) 0.0084(15) -0.0009(15)
C11 0.0331(19) 0.0367(19) 0.0306(18) 0.0011(15) 0.0099(15) 0.0009(15)
C6 0.0238(16) 0.0350(18) 0.0276(17) -0.0021(14) 0.0061(14) -0.0022(14)
C7 0.0255(17) 0.0379(19) 0.0297(18) -0.0009(15) 0.0042(15) -0.0057(14)
C10 0.0222(16) 0.040(2) 0.0312(18) -0.0032(15) 0.0047(14) -0.0049(14)
C9 0.0257(17) 0.044(2) 0.0277(17) -0.0013(15) 0.0034(14) -0.0057(15)
C12 0.034(2) 0.057(3) 0.043(2) 0.0124(19) 0.0113(19) 0.0013(18)
C3 0.0274(17) 0.0374(19) 0.0250(17) 0.0010(14) 0.0038(14) 0.0008(14)
C16 0.037(2) 0.038(2) 0.036(2) 0.0046(16) 0.0060(17) 0.0017(16)
C1 0.043(2) 0.058(3) 0.031(2) 0.0113(19) 0.0020(17) -0.009(2)
C2 0.036(2) 0.051(2) 0.034(2) 0.0078(17) 0.0005(16) -0.0163(18)
C5 0.0272(18) 0.060(3) 0.0312(19) -0.0020(17) 0.0072(16) -0.0084(17)
C13 0.046(2) 0.050(2) 0.049(2) 0.010(2) 0.025(2) 0.001(2)
C4 0.0304(19) 0.061(3) 0.0262(18) 0.0019(16) 0.0092(16) -0.0073(17)
C15 0.050(2) 0.046(2) 0.030(2) 0.0050(17) 0.0039(18) 0.010(2)
C14 0.061(3) 0.037(2) 0.038(2) 0.0048(16) 0.027(2) 0.0079(19)
N2 0.0272(15) 0.0395(17) 0.0263(15) 0.0015(12) 0.0051(12) -0.0053(13)
O2 0.088(3) 0.0514(19) 0.0460(18) 0.0171(15) 0.0291(18) 0.0082(18)
O1 0.060(2) 0.071(2) 0.055(2) 0.0277(19) -0.0064(17) 0.0066(19)
C18 0.0261(17) 0.0365(19) 0.0336(19) -0.0029(15) 0.0070(15) -0.0044(15)
C19 0.044(2) 0.053(2) 0.0281(19) -0.0029(17) 0.0088(17) -0.0139(19)
C17 0.049(3) 0.089(4) 0.030(2) 0.002(2) -0.0021(19) -0.037(3)
C22 0.106(5) 0.061(3) 0.093(4) 0.031(3) 0.066(4) 0.016(3)
N3 0.0314(16) 0.0427(18) 0.0351(16) 0.0059(14) 0.0112(13) 0.0087(14)
C20 0.036(2) 0.056(2) 0.036(2) 0.0125(19) 0.0057(17) 0.0153(19)
C21 0.056(3) 0.088(4) 0.035(2) -0.007(2) 0.008(2) 0.037(3)
C23 0.061(4) 0.105(5) 0.089(5) 0.043(4) -0.031(3) -0.001(4)

loop_
_atom_type_symbol
_atom_type_description
_atom_type_scat_dispersion_real
_atom_type_scat_dispersion_imag
_atom_type_scat_source
C C 0.0033 0.0016 'International Tables Vol C Tables 4.2.6.8 and 6.1.1.4'
H H 0.0000 0.0000 'International Tables Vol C Tables 4.2.6.8 and 6.1.1.4'
N N 0.0061 0.0033 'International Tables Vol C Tables 4.2.6.8 and 6.1.1.4'
O O 0.0106 0.0060 'International Tables Vol C Tables 4.2.6.8 and 6.1.1.4'
Cd Cd -0.8075 1.2024 'International Tables Vol C Tables 4.2.6.8 and 6.1.1.4'
I I -0.4742 1.8119 'International Tables Vol C Tables 4.2.6.8 and 6.1.1.4'

loop_
_geom_angle_atom_site_label_1
_geom_angle_atom_site_label_2
_geom_angle_atom_site_label_3
_geom_angle
_geom_angle_site_symmetry_1
_geom_angle_site_symmetry_3
N3 Cd1 N3 180.00(16) 5_766 .
N3 Cd1 N1 86.27(11) 5_766 5_766
N3 Cd1 N1 93.73(11) . 5_766
N3 Cd1 N1 93.73(11) 5_766 .
N3 Cd1 N1 86.27(11) . .
N1 Cd1 N1 180.000(1) 5_766 .
N3 Cd1 I1 91.36(8) 5_766 .
N3 Cd1 I1 88.64(8) . .
N1 Cd1 I1 91.34(7) 5_766 .
N1 Cd1 I1 88.66(7) . .
N3 Cd1 I1 88.64(8) 5_766 5_766
N3 Cd1 I1 91.36(8) . 5_766
N1 Cd1 I1 88.66(7) 5_766 5_766
N1 Cd1 I1 91.34(7) . 5_766
I1 Cd1 I1 180.0 . 5_766
C5 N1 C1 115.5(3) . .
C5 N1 Cd1 123.3(3) . .
C1 N1 Cd1 118.1(3) . .
C7 C8 C9 116.1(3) . .
C7 C8 C11 121.9(3) . .
C9 C8 C11 122.0(3) . .
C12 C11 C16 118.1(4) . .
C12 C11 C8 120.7(4) . .
C16 C11 C8 121.2(3) . .
N2 C6 C7 123.0(3) . .
N2 C6 C3 116.0(3) . .
C7 C6 C3 120.9(3) . .
C6 C7 C8 120.5(3) . .
C6 C7 H7 119.8 . .
C8 C7 H7 119.8 . .
N2 C10 C9 123.5(3) . .
N2 C10 C18 115.8(3) . .
C9 C10 C18 120.6(3) . .
C10 C9 C8 119.8(3) . .
C10 C9 H9 120.1 . .
C8 C9 H9 120.1 . .
C11 C12 C13 121.2(4) . .
C11 C12 H12 119.4 . .
C13 C12 H12 119.4 . .
C4 C3 C2 116.2(3) . .
C4 C3 C6 122.8(3) . .
C2 C3 C6 120.9(3) . .
C15 C16 C11 120.6(4) . .
C15 C16 H16 119.7 . .
C11 C16 H16 119.7 . .
N1 C1 C2 123.8(4) . .
N1 C1 H1 118.1 . .
C2 C1 H1 118.1 . .
C1 C2 C3 120.0(4) . .
C1 C2 H2 120.0 . .
C3 C2 H2 120.0 . .
N1 C5 C4 124.4(4) . .
N1 C5 H5 117.8 . .
C4 C5 H5 117.8 . .
C14 C13 C12 120.5(4) . .
C14 C13 H13 119.8 . .
C12 C13 H13 119.8 . .
C5 C4 C3 120.1(3) . .
C5 C4 H4 120.0 . .
C3 C4 H4 120.0 . .
O1 C15 C16 123.9(4) . .
O1 C15 C14 115.5(4) . .
C16 C15 C14 120.6(4) . .
O2 C14 C13 125.0(4) . .
O2 C14 C15 116.0(4) . .
C13 C14 C15 119.0(4) . .
C10 N2 C6 117.1(3) . .
C14 O2 C22 118.6(4) . .
C15 O1 C23 117.2(4) . .
C17 C18 C19 117.1(4) . .
C17 C18 C10 119.4(3) . .
C19 C18 C10 123.4(3) . .
C20 C19 C18 119.7(4) 4_645 .
C20 C19 H19 120.2 4_645 .
C18 C19 H19 120.2 . .
C18 C17 C21 119.2(4) . 4_645
C18 C17 H17 120.4 . .
C21 C17 H17 120.4 4_645 .
O2 C22 H22A 109.5 . .
O2 C22 H22B 109.5 . .
H22A C22 H22B 109.5 . .
O2 C22 H22C 109.5 . .
H22A C22 H22C 109.5 . .
H22B C22 H22C 109.5 . .
C21 N3 C20 115.9(3) . .
C21 N3 Cd1 122.2(3) . .
C20 N3 Cd1 121.6(3) . .
N3 C20 C19 124.0(4) . 4_655
N3 C20 H20 118.0 . .
C19 C20 H20 118.0 4_655 .
N3 C21 C17 124.1(4) . 4_655
N3 C21 H21 117.9 . .
C17 C21 H21 117.9 4_655 .
O1 C23 H23A 109.5 . .
O1 C23 H23B 109.5 . .
H23A C23 H23B 109.5 . .
O1 C23 H23C 109.5 . .
H23A C23 H23C 109.5 . .
H23B C23 H23C 109.5 . .

loop_
_geom_bond_atom_site_label_1
_geom_bond_atom_site_label_2
_geom_bond_distance
_geom_bond_site_symmetry_2
I1 Cd1 2.8804(3) .
Cd1 N3 2.426(3) 5_766
Cd1 N3 2.426(3) .
Cd1 N1 2.560(3) 5_766
Cd1 N1 2.560(3) .
Cd1 I1 2.8804(3) 5_766
N1 C5 1.332(5) .
N1 C1 1.342(5) .
C8 C7 1.391(5) .
C8 C9 1.407(5) .
C8 C11 1.481(5) .
C11 C12 1.385(6) .
C11 C16 1.393(5) .
C6 N2 1.341(5) .
C6 C7 1.386(5) .
C6 C3 1.497(5) .
C7 H7 0.9300 .
C10 N2 1.339(5) .
C10 C9 1.386(5) .
C10 C18 1.508(5) .
C9 H9 0.9300 .
C12 C13 1.386(6) .
C12 H12 0.9300 .
C3 C4 1.380(5) .
C3 C2 1.386(5) .
C16 C15 1.383(6) .
C16 H16 0.9300 .
C1 C2 1.378(5) .
C1 H1 0.9300 .
C2 H2 0.9300 .
C5 C4 1.375(5) .
C5 H5 0.9300 .
C13 C14 1.374(6) .
C13 H13 0.9300 .
C4 H4 0.9300 .
C15 O1 1.366(5) .
C15 C14 1.389(7) .
C14 O2 1.369(5) .
O2 C22 1.417(7) .
O1 C23 1.426(8) .
C18 C17 1.376(6) .
C18 C19 1.379(5) .
C19 C20 1.376(6) 4_645
C19 H19 0.9300 .
C17 C21 1.388(6) 4_645
C17 H17 0.9300 .
C22 H22A 0.9600 .
C22 H22B 0.9600 .
C22 H22C 0.9600 .
N3 C21 1.325(5) .
N3 C20 1.333(5) .
C20 C19 1.376(6) 4_655
C20 H20 0.9300 .
C21 C17 1.388(6) 4_655
C21 H21 0.9300 .
C23 H23A 0.9600 .
C23 H23B 0.9600 .
C23 H23C 0.9600 .

loop_
_geom_torsion_atom_site_label_1
_geom_torsion_atom_site_label_2
_geom_torsion_atom_site_label_3
_geom_torsion_atom_site_label_4
_geom_torsion
_geom_torsion_site_symmetry_1
_geom_torsion_site_symmetry_4
N3 Cd1 N1 C5 -84.9(3) 5_766 .
N3 Cd1 N1 C5 95.1(3) . .
I1 Cd1 N1 C5 6.4(3) . .
I1 Cd1 N1 C5 -173.6(3) 5_766 .
N3 Cd1 N1 C1 116.1(3) 5_766 .
N3 Cd1 N1 C1 -63.9(3) . .
I1 Cd1 N1 C1 -152.6(3) . .
I1 Cd1 N1 C1 27.4(3) 5_766 .
C7 C8 C11 C12 17.9(6) . .
C9 C8 C11 C12 -164.0(4) . .
C7 C8 C11 C16 -161.0(4) . .
C9 C8 C11 C16 17.1(6) . .
N2 C6 C7 C8 -1.7(6) . .
C3 C6 C7 C8 -178.2(3) . .
C9 C8 C7 C6 -0.7(5) . .
C11 C8 C7 C6 177.6(3) . .
N2 C10 C9 C8 -2.1(6) . .
C18 C10 C9 C8 174.8(3) . .
C7 C8 C9 C10 2.5(6) . .
C11 C8 C9 C10 -175.8(3) . .
C16 C11 C12 C13 0.3(7) . .
C8 C11 C12 C13 -178.6(4) . .
N2 C6 C3 C4 165.6(4) . .
C7 C6 C3 C4 -17.8(6) . .
N2 C6 C3 C2 -17.8(5) . .
C7 C6 C3 C2 158.9(4) . .
C12 C11 C16 C15 0.0(6) . .
C8 C11 C16 C15 178.9(4) . .
C5 N1 C1 C2 -1.9(7) . .
Cd1 N1 C1 C2 158.7(4) . .
N1 C1 C2 C3 -0.3(7) . .
C4 C3 C2 C1 2.6(6) . .
C6 C3 C2 C1 -174.3(4) . .
C1 N1 C5 C4 1.8(6) . .
Cd1 N1 C5 C4 -157.7(3) . .
C11 C12 C13 C14 -0.5(7) . .
N1 C5 C4 C3 0.5(7) . .
C2 C3 C4 C5 -2.7(6) . .
C6 C3 C4 C5 174.1(4) . .
C11 C16 C15 O1 -179.0(4) . .
C11 C16 C15 C14 0.0(7) . .
C12 C13 C14 O2 -179.9(4) . .
C12 C13 C14 C15 0.5(7) . .
O1 C15 C14 O2 -0.7(6) . .
C16 C15 C14 O2 -179.9(4) . .
O1 C15 C14 C13 178.9(4) . .
C16 C15 C14 C13 -0.3(7) . .
C9 C10 N2 C6 -0.2(6) . .
C18 C10 N2 C6 -177.3(3) . .
C7 C6 N2 C10 2.2(6) . .
C3 C6 N2 C10 178.8(3) . .
C13 C14 O2 C22 3.1(7) . .
C15 C14 O2 C22 -177.3(4) . .
C16 C15 O1 C23 1.9(8) . .
C14 C15 O1 C23 -177.2(6) . .
N2 C10 C18 C17 21.6(6) . .
C9 C10 C18 C17 -155.6(5) . .
N2 C10 C18 C19 -161.5(4) . .
C9 C10 C18 C19 21.3(6) . .
C17 C18 C19 C20 0.3(7) . 4_645
C10 C18 C19 C20 -176.7(4) . 4_645
C19 C18 C17 C21 -0.6(8) . 4_645
C10 C18 C17 C21 176.5(5) . 4_645
N1 Cd1 N3 C21 159.8(4) 5_766 .
N1 Cd1 N3 C21 -20.2(4) . .
I1 Cd1 N3 C21 68.6(4) . .
I1 Cd1 N3 C21 -111.4(4) 5_766 .
N1 Cd1 N3 C20 -13.8(3) 5_766 .
N1 Cd1 N3 C20 166.2(3) . .
I1 Cd1 N3 C20 -105.1(3) . .
I1 Cd1 N3 C20 74.9(3) 5_766 .
C21 N3 C20 C19 0.6(7) . 4_655
Cd1 N3 C20 C19 174.6(4) . 4_655
C20 N3 C21 C17 -0.9(9) . 4_655
Cd1 N3 C21 C17 -174.9(5) . 4_655
